data_7004381
loop_
_publ_author_name
'Wei, Xuehong'
'Cheng, Yanxiang'
'Hitchcock, Peter B.'
'Lappert, Michael F.'

_publ_section_title
;
 Syntheses, structures and reactions of a series of
 \b-diketiminatoyttrium compounds
;
_journal_issue 38
_journal_name_full 'Dalton Transactions'
_journal_page_first 5235
_journal_page_last 5246
_journal_paper_doi 10.1039/b806451b
_journal_year 2008
_chemical_compound_source 'synthesis as described'
_chemical_formula_moiety 'C41 H57 Cl2 N2 O2 Y'
_chemical_formula_sum 'C41 H57 Cl2 N2 O2 Y'
_chemical_formula_weight 769.7
_chemical_name_systematic
;
?
;
_space_group_IT_number 15
_symmetry_cell_setting monoclinic
_symmetry_Int_Tables_number 15
_symmetry_space_group_name_Hall '-C 2yc'
_symmetry_space_group_name_H-M 'C 1 2/c 1'
_atom_sites_solution_hydrogens geom
_atom_sites_solution_primary direct
_atom_sites_solution_secondary difmap
_audit_conform_dict_location ftp://ftp.iucr.org/pub/cif_core.dic
_audit_conform_dict_name cif_core.dic
_audit_conform_dict_version 2.2
_audit_creation_date 2003-10-08T09:52:32-00:00
_audit_creation_method 'WinGX routine CIF_UPDATE'
_cell_angle_alpha 90
_cell_angle_beta 117.072(1)
_cell_angle_gamma 90
_cell_formula_units_Z 8
_cell_length_a 34.5375(4)
_cell_length_b 11.3522(1)
_cell_length_c 23.4944(3)
_cell_measurement_reflns_used 96424
_cell_measurement_temperature 173(2)
_cell_measurement_theta_max 27.485
_cell_measurement_theta_min 3.705
_cell_measurement_wavelength 0.71073
_cell_volume 8202.34(17)
_computing_cell_refinement 'HKL Scalepack (Otwinowski & Minor 1997)'
_computing_data_collection 'Collect (Nonius BV, 1997-2000)'
_computing_data_reduction 'HKL Denzo and Scalepack (Otwinowski & Minor 1997)'
_computing_molecular_graphics 'Ortep-3 for Windows (Farrugia, 1997)'
_computing_publication_material 'WinGX publication routines (Farrugia, 1999)'
_computing_structure_refinement 'SHELXL-97 (Sheldrick, 1997)'
_computing_structure_solution 'SHELXS-97 (Sheldrick, 1997)'
_diffrn_ambient_temperature 173(2)
_diffrn_detector 'CCD plate'
_diffrn_measured_fraction_theta_full 0.989
_diffrn_measured_fraction_theta_max 0.989
_diffrn_measurement_device '95mm CCD camera on \k-goniostat'
_diffrn_measurement_device_type KappaCCD
_diffrn_measurement_method 'CCD rotation images, thick slices'
_diffrn_orient_matrix_type 'by Nonius Collect from scalepack cell'
_diffrn_orient_matrix_UB_11 0.9121E-2
_diffrn_orient_matrix_UB_12 -0.133016E-1
_diffrn_orient_matrix_UB_13 0.464479E-1
_diffrn_orient_matrix_UB_21 0.309175E-1
_diffrn_orient_matrix_UB_22 -0.80554E-2
_diffrn_orient_matrix_UB_23 0.80885E-2
_diffrn_orient_matrix_UB_31 0.42717E-2
_diffrn_orient_matrix_UB_32 0.867052E-1
_diffrn_orient_matrix_UB_33 0.78772E-2
_diffrn_radiation_monochromator graphite
_diffrn_radiation_probe x-ray
_diffrn_radiation_type MoK\a
_diffrn_radiation_wavelength 0.71073
_diffrn_reflns_av_R_equivalents 0.0586
_diffrn_reflns_av_unetI/netI 0.04
_diffrn_reflns_limit_h_max 41
_diffrn_reflns_limit_h_min -44
_diffrn_reflns_limit_k_max 14
_diffrn_reflns_limit_k_min -14
_diffrn_reflns_limit_l_max 30
_diffrn_reflns_limit_l_min -29
_diffrn_reflns_number 50120
_diffrn_reflns_theta_full 27.52
_diffrn_reflns_theta_max 27.52
_diffrn_reflns_theta_min 3.72
_diffrn_source 'Enraf Nonius FR590'
_exptl_absorpt_coefficient_mu 1.587
_exptl_absorpt_correction_T_max 0.7728
_exptl_absorpt_correction_T_min 0.6694
_exptl_absorpt_correction_type multi-scan
_exptl_absorpt_process_details
;
[c.f. r.h. blessing, acta cryst. (1995), a51, 33-38]
;
_exptl_crystal_colour colourless
_exptl_crystal_density_diffrn 1.247
_exptl_crystal_density_method 'not measured'
_exptl_crystal_description prism
_exptl_crystal_F_000 3248
_exptl_crystal_size_max 0.2
_exptl_crystal_size_mid 0.2
_exptl_crystal_size_min 0.2
_refine_diff_density_max 0.559
_refine_diff_density_min -0.514
_refine_diff_density_rms 0.06
_refine_ls_extinction_method none
_refine_ls_goodness_of_fit_ref 1.074
_refine_ls_hydrogen_treatment constr
_refine_ls_matrix_type full
_refine_ls_number_parameters 429
_refine_ls_number_reflns 9338
_refine_ls_number_restraints 21
_refine_ls_restrained_S_all 1.088
_refine_ls_R_factor_all 0.0596
_refine_ls_R_factor_gt 0.0425
_refine_ls_shift/su_max 0.001
_refine_ls_shift/su_mean 0
_refine_ls_structure_factor_coef Fsqd
_refine_ls_weighting_details 'calc w=1/[\s^2^(Fo^2^)+(0.0320P)^2^+13.9206P] where P=(Fo^2^+2Fc^2^)/3'
_refine_ls_weighting_scheme calc
_refine_ls_wR_factor_gt 0.0889
_refine_ls_wR_factor_ref 0.0955
_reflns_number_gt 7593
_reflns_number_total 9338
_reflns_threshold_expression >2sigma(I)
_cod_data_source_file b806451b.txt
_cod_data_source_block (5c)-oct803
_cod_original_cell_volume 8202.3(2)
_cod_original_sg_symbol_H-M C2/c
_cod_database_code 7004381

loop_
_symmetry_equiv_pos_as_xyz
'x, y, z'
'x, -y, z+1/2'
'x+1/2, y+1/2, z'
'x+1/2, -y+1/2, z+1/2'
'-x, -y, -z'
'-x, y, -z-1/2'
'-x+1/2, -y+1/2, -z'
'-x+1/2, y+1/2, -z-1/2'

loop_
_atom_site_label
_atom_site_type_symbol
_atom_site_fract_x
_atom_site_fract_y
_atom_site_fract_z
_atom_site_U_iso_or_equiv
_atom_site_adp_type
_atom_site_occupancy
_atom_site_symmetry_multiplicity
_atom_site_calc_flag
_atom_site_refinement_flags
_atom_site_disorder_assembly
_atom_site_disorder_group
Y Y 0.154983(7) 0.238319(18) 0.179287(10) 0.02222(7) Uani 1 1 d . . .
Cl1 Cl 0.164429(19) 0.01460(5) 0.19786(3) 0.03112(14) Uani 1 1 d . C .
Cl2 Cl 0.16803(2) 0.46300(5) 0.18618(3) 0.03429(14) Uani 1 1 d . C .
O1 O 0.22559(5) 0.22650(14) 0.18776(9) 0.0325(4) Uani 1 1 d . B .
N1 N 0.11702(6) 0.21577(16) 0.06646(8) 0.0228(4) Uani 1 1 d . C .
N2 N 0.08268(6) 0.26015(15) 0.16472(8) 0.0220(4) Uani 1 1 d . C .
C1 C 0.07462(7) 0.22522(19) 0.02994(11) 0.0242(5) Uani 1 1 d . . .
H1 H 0.0652 0.2145 -0.0145 0.029 Uiso 1 1 calc R C .
C2 C 0.04164(7) 0.24877(19) 0.04745(10) 0.0235(4) Uani 1 1 d . C .
C3 C 0.04686(7) 0.26379(18) 0.10982(10) 0.0232(5) Uani 1 1 d . . .
H3 H 0.0209 0.2788 0.113 0.028 Uiso 1 1 calc R C .
C4 C -0.00363(8) 0.2591(2) -0.00496(11) 0.0255(5) Uani 1 1 d . . .
C5 C -0.02266(8) 0.1696(2) -0.05021(11) 0.0324(5) Uani 1 1 d . C .
H5 H -0.0065 0.1005 -0.0478 0.039 Uiso 1 1 calc R . .
C6 C -0.06492(9) 0.1807(3) -0.09865(12) 0.0416(7) Uani 1 1 d . . .
H6 H -0.0774 0.1192 -0.129 0.05 Uiso 1 1 calc R C .
C7 C -0.08885(9) 0.2808(3) -0.10289(13) 0.0441(7) Uani 1 1 d . C .
H7 H -0.1177 0.2883 -0.1363 0.053 Uiso 1 1 calc R . .
C8 C -0.07095(9) 0.3691(3) -0.05874(13) 0.0425(7) Uani 1 1 d . . .
H8 H -0.0874 0.4378 -0.0615 0.051 Uiso 1 1 calc R C .
C9 C -0.02889(8) 0.3583(2) -0.01002(12) 0.0327(5) Uani 1 1 d . C .
H9 H -0.017 0.4197 0.0206 0.039 Uiso 1 1 calc R . .
C10 C 0.14163(7) 0.1963(2) 0.03105(10) 0.0247(5) Uani 1 1 d . . .
C11 C 0.14910(8) 0.0803(2) 0.01633(11) 0.0314(5) Uani 1 1 d . C .
C12 C 0.17379(10) 0.0665(3) -0.01649(14) 0.0453(7) Uani 1 1 d . . .
H12 H 0.1791 -0.0108 -0.0268 0.054 Uiso 1 1 calc R C .
C13 C 0.19060(11) 0.1608(3) -0.03429(15) 0.0529(8) Uani 1 1 d . C .
H13 H 0.2079 0.1485 -0.0557 0.063 Uiso 1 1 calc R . .
C14 C 0.18224(10) 0.2737(3) -0.02099(14) 0.0451(7) Uani 1 1 d . . .
H14 H 0.1934 0.3388 -0.0343 0.054 Uiso 1 1 calc R C .
C15 C 0.15781(8) 0.2942(2) 0.01149(12) 0.0318(5) Uani 1 1 d . C .
C16 C 0.12944(8) -0.0278(2) 0.03112(12) 0.0336(6) Uani 1 1 d . . .
H16 H 0.1202 -0.0054 0.0643 0.04 Uiso 1 1 calc R C .
C17 C 0.08894(11) -0.0672(3) -0.02874(14) 0.0531(8) Uani 1 1 d . C .
H17C H 0.0676 -0.0031 -0.0434 0.08 Uiso 1 1 calc R . .
H17B H 0.0763 -0.1365 -0.0186 0.08 Uiso 1 1 calc R . .
H17A H 0.097 -0.087 -0.0625 0.08 Uiso 1 1 calc R . .
C18 C 0.16168(10) -0.1300(2) 0.05761(16) 0.0501(8) Uani 1 1 d . C .
H18C H 0.1714 -0.1533 0.026 0.075 Uiso 1 1 calc R . .
H18B H 0.1475 -0.197 0.0667 0.075 Uiso 1 1 calc R . .
H18A H 0.1868 -0.105 0.0971 0.075 Uiso 1 1 calc R . .
C19 C 0.14631(9) 0.4191(2) 0.02042(13) 0.0384(6) Uani 1 1 d . . .
H19 H 0.1346 0.4176 0.0522 0.046 Uiso 1 1 calc R C .
C20 C 0.18581(12) 0.5008(3) 0.04607(17) 0.0622(9) Uani 1 1 d . C .
H20C H 0.2076 0.472 0.0877 0.093 Uiso 1 1 calc R . .
H20B H 0.1768 0.5806 0.0509 0.093 Uiso 1 1 calc R . .
H20A H 0.1983 0.5023 0.0161 0.093 Uiso 1 1 calc R . .
C21 C 0.11046(12) 0.4664(3) -0.04298(15) 0.0663(10) Uani 1 1 d . C .
H21C H 0.1208 0.4656 -0.0755 0.099 Uiso 1 1 calc R . .
H21B H 0.1031 0.5473 -0.0369 0.099 Uiso 1 1 calc R . .
H21A H 0.0846 0.4165 -0.057 0.099 Uiso 1 1 calc R . .
C22 C 0.07475(7) 0.27363(19) 0.22001(10) 0.0230(5) Uani 1 1 d . . .
C23 C 0.07215(7) 0.1724(2) 0.25239(11) 0.0252(5) Uani 1 1 d . C .
C24 C 0.06560(8) 0.1860(2) 0.30616(11) 0.0331(6) Uani 1 1 d . . .
H24 H 0.0643 0.1181 0.3288 0.04 Uiso 1 1 calc R C .
C25 C 0.06096(9) 0.2959(2) 0.32731(12) 0.0378(6) Uani 1 1 d . C .
H25 H 0.0567 0.3034 0.3644 0.045 Uiso 1 1 calc R . .
C26 C 0.06252(9) 0.3948(2) 0.29431(12) 0.0342(6) Uani 1 1 d . . .
H26 H 0.0588 0.4702 0.3087 0.041 Uiso 1 1 calc R C .
C27 C 0.06939(8) 0.3869(2) 0.24028(11) 0.0275(5) Uani 1 1 d . C .
C28 C 0.07244(8) 0.0490(2) 0.22705(12) 0.0307(5) Uani 1 1 d . . .
H28 H 0.0876 0.0535 0.1996 0.037 Uiso 1 1 calc R C .
C29 C 0.02551(9) 0.0101(3) 0.18457(15) 0.0460(7) Uani 1 1 d . C .
H29C H 0.0094 0.0094 0.2097 0.069 Uiso 1 1 calc R . .
H29B H 0.0255 -0.0691 0.168 0.069 Uiso 1 1 calc R . .
H29A H 0.0117 0.0652 0.1488 0.069 Uiso 1 1 calc R . .
C30 C 0.09625(11) -0.0413(3) 0.27914(15) 0.0540(8) Uani 1 1 d . C .
H30C H 0.1266 -0.0169 0.3043 0.081 Uiso 1 1 calc R . .
H30B H 0.0953 -0.1182 0.2596 0.081 Uiso 1 1 calc R . .
H30A H 0.0822 -0.0471 0.3071 0.081 Uiso 1 1 calc R . .
C31 C 0.06843(8) 0.4993(2) 0.20402(12) 0.0310(5) Uani 1 1 d . . .
H31 H 0.0805 0.4807 0.1736 0.037 Uiso 1 1 calc R C .
C32 C 0.09604(10) 0.5969(2) 0.24875(14) 0.0432(7) Uani 1 1 d . C .
H32C H 0.085 0.6156 0.2794 0.065 Uiso 1 1 calc R . .
H32B H 0.0945 0.6674 0.2237 0.065 Uiso 1 1 calc R . .
H32A H 0.1263 0.5705 0.2718 0.065 Uiso 1 1 calc R . .
C33 C 0.02162(9) 0.5425(2) 0.16511(13) 0.0407(6) Uani 1 1 d . C .
H33C H 0.0045 0.4816 0.1344 0.061 Uiso 1 1 calc R . .
H33B H 0.0216 0.6145 0.1421 0.061 Uiso 1 1 calc R . .
H33A H 0.0089 0.559 0.1939 0.061 Uiso 1 1 calc R . .
C34 C 0.24316(8) 0.1261(2) 0.16825(14) 0.0363(6) Uani 1 1 d . . .
H34B H 0.2201 0.0859 0.1308 0.044 Uiso 1 1 calc R A 1
H34A H 0.2568 0.0687 0.2036 0.044 Uiso 1 1 calc R A 1
C35 C 0.27619(10) 0.1792(3) 0.15170(16) 0.0472(7) Uani 0.507(19) 1 d P B 1
H35A H 0.2625 0.2209 0.1102 0.057 Uiso 0.507(19) 1 calc PR B 1
H35B H 0.2969 0.1195 0.151 0.057 Uiso 0.507(19) 1 calc PR B 1
C36 C 0.2984(2) 0.2660(7) 0.2086(5) 0.041(2) Uiso 0.507(19) 1 d P B 1
H36A H 0.3205 0.2252 0.2469 0.049 Uiso 0.507(19) 1 calc PR B 1
H36B H 0.3124 0.3319 0.1974 0.049 Uiso 0.507(19) 1 calc PR B 1
C37 C 0.26155(9) 0.3089(3) 0.21972(15) 0.0450(7) Uani 0.507(19) 1 d P B 1
H37A H 0.2703 0.3116 0.2661 0.054 Uiso 0.507(19) 1 calc PR B 1
H37B H 0.2528 0.3891 0.2019 0.054 Uiso 0.507(19) 1 calc PR B 1
O2 O 0.19101(16) 0.2513(4) 0.29286(19) 0.0274(12) Uiso 0.566(10) 1 d PD C 1
C38 C 0.2218(2) 0.1678(5) 0.3379(2) 0.0348(13) Uiso 0.566(10) 1 d PD C 1
H38A H 0.2521 0.1895 0.3484 0.042 Uiso 0.566(10) 1 calc PR C 1
H38B H 0.216 0.0869 0.3203 0.042 Uiso 0.566(10) 1 calc PR C 1
C39 C 0.2140(3) 0.1774(8) 0.3977(4) 0.070(2) Uiso 0.566(10) 1 d PD C 1
H39A H 0.1962 0.1101 0.3993 0.084 Uiso 0.566(10) 1 calc PR C 1
H39B H 0.242 0.1765 0.4371 0.084 Uiso 0.566(10) 1 calc PR C 1
C40 C 0.1919(3) 0.2846(6) 0.3930(3) 0.060(2) Uiso 0.566(10) 1 d PD C 1
H40A H 0.211 0.339 0.4272 0.072 Uiso 0.566(10) 1 calc PR C 1
H40B H 0.1656 0.2697 0.3986 0.072 Uiso 0.566(10) 1 calc PR C 1
C41 C 0.1797(2) 0.3372(5) 0.3317(2) 0.0369(14) Uiso 0.566(10) 1 d PD C 1
H41A H 0.1956 0.4121 0.3366 0.044 Uiso 0.566(10) 1 calc PR C 1
H41B H 0.1481 0.3541 0.3101 0.044 Uiso 0.566(10) 1 calc PR C 1
C35A C 0.27619(10) 0.1792(3) 0.15170(16) 0.0472(7) Uani 0.493(19) 1 d P B 2
H35C H 0.3016 0.126 0.1651 0.057 Uiso 0.493(19) 1 calc PR B 2
H35D H 0.2636 0.1913 0.1049 0.057 Uiso 0.493(19) 1 calc PR B 2
C36A C 0.2899(2) 0.2938(7) 0.1854(5) 0.038(2) Uiso 0.493(19) 1 d P B 2
H36C H 0.2848 0.3587 0.1547 0.045 Uiso 0.493(19) 1 calc PR B 2
H36D H 0.3212 0.2923 0.2166 0.045 Uiso 0.493(19) 1 calc PR B 2
C37A C 0.26155(9) 0.3089(3) 0.21972(15) 0.0450(7) Uani 0.493(19) 1 d P B 2
H37C H 0.2782 0.2895 0.2657 0.054 Uiso 0.493(19) 1 calc PR B 2
H37D H 0.2507 0.3907 0.2155 0.054 Uiso 0.493(19) 1 calc PR B 2
O2A O 0.1828(2) 0.2420(4) 0.2941(2) 0.0248(15) Uiso 0.434(10) 1 d PD C 2
C38A C 0.2067(3) 0.1499(7) 0.3385(3) 0.047(2) Uiso 0.434(10) 1 d PD C 2
H38C H 0.2295 0.1177 0.3284 0.056 Uiso 0.434(10) 1 calc PR C 2
H38D H 0.187 0.085 0.3365 0.056 Uiso 0.434(10) 1 calc PR C 2
C39A C 0.2272(3) 0.2053(7) 0.4046(3) 0.042(2) Uiso 0.434(10) 1 d PD C 2
H39C H 0.219 0.1609 0.4337 0.05 Uiso 0.434(10) 1 calc PR C 2
H39D H 0.2593 0.2054 0.4227 0.05 Uiso 0.434(10) 1 calc PR C 2
C40A C 0.2101(3) 0.3301(8) 0.3962(3) 0.058(3) Uiso 0.434(10) 1 d PD C 2
H40C H 0.1871 0.3367 0.4103 0.069 Uiso 0.434(10) 1 calc PR C 2
H40D H 0.2338 0.3858 0.4215 0.069 Uiso 0.434(10) 1 calc PR C 2
C41A C 0.1928(3) 0.3544(6) 0.3293(3) 0.0403(19) Uiso 0.434(10) 1 d PD C 2
H41C H 0.2142 0.3995 0.321 0.048 Uiso 0.434(10) 1 calc PR C 2
H41D H 0.166 0.4023 0.3149 0.048 Uiso 0.434(10) 1 calc PR C 2

loop_
_atom_site_aniso_label
_atom_site_aniso_U_11
_atom_site_aniso_U_22
_atom_site_aniso_U_33
_atom_site_aniso_U_23
_atom_site_aniso_U_13
_atom_site_aniso_U_12
Y 0.01957(11) 0.02462(11) 0.02042(11) 0.00023(9) 0.00731(8) 0.00042(9)
Cl1 0.0306(3) 0.0256(3) 0.0352(3) 0.0021(2) 0.0133(3) 0.0010(2)
Cl2 0.0321(3) 0.0256(3) 0.0403(3) 0.0008(2) 0.0122(3) 0.0004(2)
O1 0.0225(9) 0.0308(9) 0.0442(10) -0.0085(7) 0.0152(8) -0.0020(7)
N1 0.0213(10) 0.0280(10) 0.0200(9) -0.0005(7) 0.0101(8) -0.0006(7)
N2 0.0231(9) 0.0242(9) 0.0200(9) -0.0006(7) 0.0109(8) 0.0005(7)
C1 0.0267(12) 0.0265(11) 0.0182(10) -0.0003(9) 0.0092(9) -0.0017(9)
C2 0.0223(11) 0.0251(11) 0.0212(11) -0.0001(9) 0.0083(9) -0.0013(9)
C3 0.0221(11) 0.0228(11) 0.0269(12) -0.0013(9) 0.0130(9) -0.0004(9)
C4 0.0244(11) 0.0314(12) 0.0212(11) 0.0009(9) 0.0110(9) 0.0000(9)
C5 0.0294(14) 0.0398(14) 0.0281(13) -0.0059(11) 0.0132(11) -0.0016(11)
C6 0.0303(15) 0.0632(19) 0.0274(13) -0.0113(13) 0.0098(11) -0.0112(13)
C7 0.0225(13) 0.078(2) 0.0268(13) 0.0073(13) 0.0067(11) 0.0041(13)
C8 0.0350(15) 0.0548(17) 0.0374(15) 0.0107(13) 0.0160(13) 0.0149(13)
C9 0.0320(14) 0.0346(13) 0.0298(13) 0.0008(10) 0.0125(11) 0.0029(10)
C10 0.0202(11) 0.0360(12) 0.0184(11) 0.0012(9) 0.0092(9) -0.0003(9)
C11 0.0318(14) 0.0380(14) 0.0283(13) -0.0027(10) 0.0170(11) -0.0007(10)
C12 0.0566(19) 0.0438(16) 0.0527(18) -0.0054(13) 0.0400(16) 0.0021(14)
C13 0.059(2) 0.062(2) 0.062(2) 0.0024(16) 0.0493(18) 0.0038(16)
C14 0.0491(18) 0.0502(17) 0.0509(17) 0.0052(14) 0.0357(15) -0.0051(13)
C15 0.0283(13) 0.0399(14) 0.0282(13) 0.0043(10) 0.0136(11) -0.0011(10)
C16 0.0402(15) 0.0330(13) 0.0336(14) -0.0078(10) 0.0222(12) -0.0051(11)
C17 0.059(2) 0.0587(19) 0.0424(17) -0.0160(14) 0.0232(15) -0.0211(16)
C18 0.059(2) 0.0351(15) 0.068(2) -0.0017(14) 0.0381(17) -0.0006(13)
C19 0.0510(17) 0.0327(14) 0.0383(15) 0.0091(11) 0.0261(13) 0.0029(12)
C20 0.082(3) 0.0460(18) 0.073(2) -0.0040(16) 0.047(2) -0.0196(17)
C21 0.082(3) 0.065(2) 0.0496(19) 0.0235(17) 0.0283(19) 0.0276(19)
C22 0.0210(11) 0.0290(11) 0.0190(11) -0.0032(9) 0.0092(9) -0.0012(9)
C23 0.0252(12) 0.0268(11) 0.0241(12) -0.0003(9) 0.0115(10) -0.0020(9)
C24 0.0398(15) 0.0361(13) 0.0260(13) 0.0029(10) 0.0173(11) -0.0025(11)
C25 0.0486(17) 0.0446(15) 0.0281(13) -0.0050(11) 0.0243(13) -0.0040(12)
C26 0.0417(15) 0.0347(13) 0.0323(14) -0.0087(11) 0.0220(12) -0.0022(11)
C27 0.0264(12) 0.0301(12) 0.0267(12) -0.0022(9) 0.0127(10) -0.0022(9)
C28 0.0362(14) 0.0271(12) 0.0361(13) -0.0015(10) 0.0227(12) -0.0024(10)
C29 0.0444(17) 0.0466(16) 0.0556(18) -0.0202(14) 0.0303(15) -0.0131(13)
C30 0.073(2) 0.0350(15) 0.059(2) 0.0123(14) 0.0354(18) 0.0122(15)
C31 0.0352(14) 0.0278(12) 0.0350(13) 0.0002(10) 0.0204(12) 0.0017(10)
C32 0.0491(17) 0.0307(13) 0.0488(17) -0.0033(12) 0.0216(14) -0.0051(12)
C33 0.0404(16) 0.0374(14) 0.0464(16) 0.0055(12) 0.0216(13) 0.0049(12)
C34 0.0284(13) 0.0332(13) 0.0483(16) -0.0059(11) 0.0183(12) 0.0023(10)
C35 0.0451(17) 0.0408(15) 0.070(2) -0.0063(14) 0.0389(16) -0.0014(13)
C37 0.0289(15) 0.0452(16) 0.0616(19) -0.0211(14) 0.0211(14) -0.0138(12)
C35A 0.0451(17) 0.0408(15) 0.070(2) -0.0063(14) 0.0389(16) -0.0014(13)
C37A 0.0289(15) 0.0452(16) 0.0616(19) -0.0211(14) 0.0211(14) -0.0138(12)

loop_
_atom_type_symbol
_atom_type_description
_atom_type_scat_dispersion_real
_atom_type_scat_dispersion_imag
_atom_type_scat_source
C C 0.0033 0.0016 'International Tables Vol C Tables 4.2.6.8 and 6.1.1.4'
H H 0 0 'International Tables Vol C Tables 4.2.6.8 and 6.1.1.4'
Cl Cl 0.1484 0.1585 'International Tables Vol C Tables 4.2.6.8 and 6.1.1.4'
N N 0.0061 0.0033 'International Tables Vol C Tables 4.2.6.8 and 6.1.1.4'
Y Y -2.7962 3.5667 'International Tables Vol C Tables 4.2.6.8 and 6.1.1.4'
O O 0.0106 0.006 'International Tables Vol C Tables 4.2.6.8 and 6.1.1.4'

loop_
_geom_angle_atom_site_label_1
_geom_angle_atom_site_label_2
_geom_angle_atom_site_label_3
_geom_angle
_geom_angle_site_symmetry_1
_geom_angle_site_symmetry_3
_geom_angle_publ_flag
O1 Y N2 175.88(6) . . ?
O1 Y N1 96.45(6) . . ?
N2 Y N1 80.81(6) . . ?
O1 Y O2 85.18(13) . . ?
N2 Y O2 97.70(13) . . ?
N1 Y O2 176.80(13) . . ?
O1 Y O2A 92.06(16) . . ?
N2 Y O2A 90.98(16) . . ?
N1 Y O2A 169.75(16) . . ?
O2 Y O2A 7.49(17) . . ?
O1 Y Cl1 83.29(4) . . ?
N2 Y Cl1 99.87(4) . . ?
N1 Y Cl1 92.63(5) . . ?
O2 Y Cl1 84.83(10) . . ?
O2A Y Cl1 82.68(12) . . ?
O1 Y Cl2 84.65(4) . . ?
N2 Y Cl2 92.75(4) . . ?
N1 Y Cl2 99.69(5) . . ?
O2 Y Cl2 83.18(10) . . ?
O2A Y Cl2 86.75(12) . . ?
Cl1 Y Cl2 163.63(2) . . ?
C34 O1 C37 106.48(18) . . ?
C34 O1 Y 125.42(14) . . ?
C37 O1 Y 127.72(14) . . ?
C1 N1 C10 113.88(18) . . ?
C1 N1 Y 126.94(15) . . ?
C10 N1 Y 119.08(13) . . ?
C3 N2 C22 113.34(18) . . ?
C3 N2 Y 126.90(14) . . ?
C22 N2 Y 119.75(13) . . ?
N1 C1 C2 129.3(2) . . ?
C1 C2 C3 126.5(2) . . ?
C1 C2 C4 117.35(19) . . ?
C3 C2 C4 116.2(2) . . ?
N2 C3 C2 129.4(2) . . ?
C9 C4 C5 117.5(2) . . ?
C9 C4 C2 120.9(2) . . ?
C5 C4 C2 121.6(2) . . ?
C6 C5 C4 120.8(2) . . ?
C7 C6 C5 120.3(3) . . ?
C8 C7 C6 119.9(2) . . ?
C7 C8 C9 120.1(3) . . ?
C8 C9 C4 121.4(2) . . ?
C15 C10 C11 120.7(2) . . ?
C15 C10 N1 119.2(2) . . ?
C11 C10 N1 120.1(2) . . ?
C12 C11 C10 117.7(2) . . ?
C12 C11 C16 119.1(2) . . ?
C10 C11 C16 123.1(2) . . ?
C13 C12 C11 122.1(3) . . ?
C12 C13 C14 119.7(3) . . ?
C13 C14 C15 121.4(3) . . ?
C14 C15 C10 118.4(2) . . ?
C14 C15 C19 119.7(2) . . ?
C10 C15 C19 121.7(2) . . ?
C11 C16 C18 112.8(2) . . ?
C11 C16 C17 110.0(2) . . ?
C18 C16 C17 110.1(2) . . ?
C15 C19 C20 112.3(2) . . ?
C15 C19 C21 109.9(2) . . ?
C20 C19 C21 110.5(3) . . ?
C23 C22 C27 120.8(2) . . ?
C23 C22 N2 118.89(19) . . ?
C27 C22 N2 120.30(19) . . ?
C24 C23 C22 118.6(2) . . ?
C24 C23 C28 119.4(2) . . ?
C22 C23 C28 121.8(2) . . ?
C25 C24 C23 121.5(2) . . ?
C24 C25 C26 119.5(2) . . ?
C25 C26 C27 121.6(2) . . ?
C26 C27 C22 117.9(2) . . ?
C26 C27 C31 118.9(2) . . ?
C22 C27 C31 123.1(2) . . ?
C30 C28 C23 113.8(2) . . ?
C30 C28 C29 110.8(2) . . ?
C23 C28 C29 109.0(2) . . ?
C27 C31 C32 112.0(2) . . ?
C27 C31 C33 110.5(2) . . ?
C32 C31 C33 109.7(2) . . ?
O1 C34 C35 104.1(2) . . ?
C34 C35 C36 99.7(3) . . ?
C37 C36 C35 103.4(4) . . ?
O1 C37 C36 107.1(3) . . ?
C38 O2 C41 106.6(4) . . ?
C38 O2 Y 127.6(3) . . ?
C41 O2 Y 124.9(3) . . ?
O2 C38 C39 104.0(4) . . ?
C40 C39 C38 107.4(6) . . ?
C39 C40 C41 109.8(5) . . ?
C40 C41 O2 107.5(4) . . ?
C38A O2A C41A 108.1(5) . . ?
C38A O2A Y 127.0(4) . . ?
C41A O2A Y 121.0(4) . . ?
O2A C38A C39A 106.6(5) . . ?
C40A C39A C38A 106.4(6) . . ?
C41A C40A C39A 105.4(6) . . ?
C40A C41A O2A 108.9(6) . . ?

loop_
_geom_bond_atom_site_label_1
_geom_bond_atom_site_label_2
_geom_bond_distance
_geom_bond_site_symmetry_2
_geom_bond_publ_flag
Y O1 2.3586(16) . ?
Y N2 2.3741(18) . ?
Y N1 2.3765(18) . ?
Y O2 2.381(4) . ?
Y O2A 2.416(5) . ?
Y Cl1 2.5724(6) . ?
Y Cl2 2.5823(6) . ?
O1 C34 1.460(3) . ?
O1 C37 1.460(3) . ?
N1 C1 1.322(3) . ?
N1 C10 1.452(3) . ?
N2 C3 1.320(3) . ?
N2 C22 1.452(3) . ?
C1 C2 1.402(3) . ?
C2 C3 1.403(3) . ?
C2 C4 1.491(3) . ?
C4 C9 1.396(3) . ?
C4 C5 1.399(3) . ?
C5 C6 1.389(4) . ?
C6 C7 1.381(4) . ?
C7 C8 1.371(4) . ?
C8 C9 1.386(4) . ?
C10 C15 1.411(3) . ?
C10 C11 1.415(3) . ?
C11 C12 1.395(3) . ?
C11 C16 1.517(3) . ?
C12 C13 1.371(4) . ?
C13 C14 1.381(4) . ?
C14 C15 1.391(4) . ?
C15 C19 1.513(4) . ?
C16 C18 1.530(4) . ?
C16 C17 1.531(4) . ?
C19 C20 1.529(4) . ?
C19 C21 1.537(4) . ?
C22 C23 1.404(3) . ?
C22 C27 1.412(3) . ?
C23 C24 1.389(3) . ?
C23 C28 1.523(3) . ?
C24 C25 1.379(4) . ?
C25 C26 1.380(4) . ?
C26 C27 1.396(3) . ?
C27 C31 1.526(3) . ?
C28 C30 1.520(4) . ?
C28 C29 1.532(4) . ?
C31 C32 1.527(3) . ?
C31 C33 1.531(4) . ?
C34 C35 1.490(4) . ?
C35 C36 1.553(7) . ?
C36 C37 1.491(7) . ?
O2 C38 1.458(6) . ?
O2 C41 1.503(6) . ?
C38 C39 1.550(8) . ?
C39 C40 1.414(8) . ?
C40 C41 1.435(7) . ?
O2A C38A 1.444(8) . ?
O2A C41A 1.474(7) . ?
C38A C39A 1.518(9) . ?
C39A C40A 1.513(9) . ?
C40A C41A 1.432(9) . ?
